data_7206137
loop_
_publ_author_name
'Garc\'ia, Marcos D.'
'Mart\'i-Rujas, Javier'
'Metrangolo, Pierangelo'
'Peinador, Carlos'
'Pilati, Tullio'
'Resnati, Giuseppe'
'Terraneo, Giancarlo'
'Ursini, Maurizio'

_publ_section_title
;
 Dimensional caging of polyiodides: cation-templated synthesis using
 bipyridinium salts
;
_journal_issue 13
_journal_name_full CrystEngComm
_journal_page_first 4411
_journal_paper_doi 10.1039/c0ce00860e
_journal_volume 13
_journal_year 2011
_chemical_formula_moiety 'C24 H20 I2 N2, 2+, 2(I3, 1-)'
_chemical_formula_sum 'C24 H20 I8 N2'
_chemical_formula_weight 1351.62
_chemical_name_systematic
;
?
;
_space_group_IT_number 2
_symmetry_cell_setting triclinic
_symmetry_space_group_name_Hall '-P 1'
_symmetry_space_group_name_H-M 'P -1'
_atom_sites_solution_hydrogens geom
_atom_sites_solution_primary direct
_atom_sites_solution_secondary difmap
_audit_creation_method SHELXL-97
_cell_angle_alpha 76.138(11)
_cell_angle_beta 82.477(10)
_cell_angle_gamma 70.923(10)
_cell_formula_units_Z 1
_cell_length_a 7.0768(6)
_cell_length_b 8.1099(6)
_cell_length_c 15.1128(12)
_cell_measurement_reflns_used 7320
_cell_measurement_temperature 203(2)
_cell_measurement_theta_max 30.55
_cell_measurement_theta_min 2.28
_cell_volume 794.54(12)
_computing_cell_refinement 'Bruker SAINT'
_computing_data_collection 'Bruker SMART'
_computing_data_reduction 'Bruker SAINT'
_computing_molecular_graphics
;
ORTEP-3 (Farrugia, L.J. (1997) Jour. Appl. Cryst. 30, 565)
Mercury (Macrae, C. F., Edgington, P. R., McCabe, P., Pidcock, E.,
Shields, G. P., Taylor, R., Towler, M. & van de Streek, J. (2006).
J. Appl. Cryst. 39, 453-457
;
_computing_publication_material 'SHELXL-97 (Sheldrick, 1997)'
_computing_structure_refinement 'SHELXL-97 (Sheldrick, G. M. (2008). Acta Cryst. A64, 112-122)'
_computing_structure_solution
;
SIR2002 (Burla, M. C., Camalli, M., Carrozzini, B., Cascarano, G. L.,
Giacovazzo, C., Polidori, G. & Spagna, R. (2003).
J. Appl. Cryst. 36, 1103.)
;
_diffrn_ambient_temperature 203(2)
_diffrn_measured_fraction_theta_full 0.995
_diffrn_measured_fraction_theta_max 0.984
_diffrn_measurement_device_type 'Bruker APEX-II CCD area detector'
_diffrn_measurement_method '\f and \w scans'
_diffrn_radiation_monochromator graphite
_diffrn_radiation_source 'fine-focus sealed tube'
_diffrn_radiation_type MoK\a
_diffrn_radiation_wavelength 0.71073
_diffrn_reflns_av_R_equivalents 0.0262
_diffrn_reflns_av_sigmaI/netI 0.0265
_diffrn_reflns_limit_h_max 10
_diffrn_reflns_limit_h_min -9
_diffrn_reflns_limit_k_max 11
_diffrn_reflns_limit_k_min -11
_diffrn_reflns_limit_l_max 20
_diffrn_reflns_limit_l_min -21
_diffrn_reflns_number 12554
_diffrn_reflns_theta_full 27.50
_diffrn_reflns_theta_max 30.55
_diffrn_reflns_theta_min 1.39
_diffrn_standards_decay_% 0.00
_exptl_absorpt_coefficient_mu 7.824
_exptl_absorpt_correction_T_max 0.4330
_exptl_absorpt_correction_T_min 0.2975
_exptl_absorpt_correction_type multi-scan
_exptl_absorpt_process_details 'Bruker (2001). SADABS. Bruker AXS Inc., Madison, Wisconsin, USA.'
_exptl_crystal_colour red-orange'
_exptl_crystal_density_diffrn 2.825
_exptl_crystal_density_method 'not measured'
_exptl_crystal_description table
_exptl_crystal_F_000 602
_exptl_crystal_size_max 0.24
_exptl_crystal_size_mid 0.15
_exptl_crystal_size_min 0.03
_refine_diff_density_max 1.643
_refine_diff_density_min -1.195
_refine_diff_density_rms 0.170
_refine_ls_extinction_method none
_refine_ls_goodness_of_fit_ref 1.140
_refine_ls_hydrogen_treatment refxyz
_refine_ls_matrix_type full
_refine_ls_number_parameters 184
_refine_ls_number_reflns 4799
_refine_ls_number_restraints 29
_refine_ls_restrained_S_all 1.137
_refine_ls_R_factor_all 0.0327
_refine_ls_R_factor_gt 0.0241
_refine_ls_shift/su_max 0.001
_refine_ls_shift/su_mean 0.000
_refine_ls_structure_factor_coef Fsqd
_refine_ls_weighting_details 'w=1/[\s^2^(Fo^2^)+(0.0393P)^2^+0.5826P] where P=(Fo^2^+2Fc^2^)/3'
_refine_ls_weighting_scheme calc
_refine_ls_wR_factor_gt 0.0658
_refine_ls_wR_factor_ref 0.0822
_reflns_number_gt 4007
_reflns_number_total 4799
_reflns_threshold_expression I>2\s(I)
_cod_data_source_file c0ce00860e.txt
_cod_data_source_block mg05a_lt
_cod_original_cell_volume 794.54(11)
_cod_database_code 7206137

loop_
_symmetry_equiv_pos_as_xyz
'x, y, z'
'-x, -y, -z'

loop_
_atom_site_label
_atom_site_type_symbol
_atom_site_fract_x
_atom_site_fract_y
_atom_site_fract_z
_atom_site_U_iso_or_equiv
_atom_site_adp_type
_atom_site_occupancy
_atom_site_symmetry_multiplicity
_atom_site_calc_flag
_atom_site_refinement_flags
_atom_site_disorder_assembly
_atom_site_disorder_group
I1 I 0.58035(4) 0.18780(3) -0.111624(16) 0.04000(8) Uani 1 1 d . . .
C1 C 0.8739(6) 0.3319(5) 0.3462(3) 0.0386(8) Uani 1 1 d D . .
H1 H 0.798(6) 0.450(4) 0.328(3) 0.046 Uiso 1 1 d D . .
C2 C 0.8740(6) 0.2305(5) 0.4339(3) 0.0375(8) Uani 1 1 d D . .
H2 H 0.798(6) 0.281(6) 0.480(2) 0.045 Uiso 1 1 d D . .
C3 C 0.9965(5) 0.0551(4) 0.4530(2) 0.0272(6) Uani 1 1 d . . .
C4 C 1.1120(8) -0.0126(6) 0.3805(3) 0.0499(11) Uani 1 1 d D . .
H4 H 1.180(7) -0.131(4) 0.382(4) 0.060 Uiso 1 1 d D . .
C5 C 1.1048(8) 0.0934(6) 0.2946(3) 0.0497(11) Uani 1 1 d D . .
H5 H 1.174(7) 0.059(7) 0.243(2) 0.060 Uiso 1 1 d D . .
N1 N 0.9884(5) 0.2625(4) 0.2788(2) 0.0315(6) Uani 1 1 d . . .
C6 C 0.9930(7) 0.3771(6) 0.1851(3) 0.0402(8) Uani 1 1 d D . .
H6A H 1.124(5) 0.388(6) 0.166(3) 0.048 Uiso 1 1 d D . .
H6B H 0.935(7) 0.504(5) 0.183(3) 0.048 Uiso 1 1 d D . .
C7 C 0.9006(6) 0.3227(5) 0.1171(2) 0.0328(7) Uani 1 1 d . . .
C8 C 1.0102(6) 0.2754(5) 0.0390(3) 0.0367(8) Uani 1 1 d D . .
H8 H 1.141(4) 0.275(6) 0.027(3) 0.044 Uiso 1 1 d D . .
C9 C 0.9215(6) 0.2348(5) -0.0262(3) 0.0377(8) Uani 1 1 d D . .
H9 H 0.995(6) 0.212(6) -0.079(2) 0.045 Uiso 1 1 d D . .
C10 C 0.7239(6) 0.2402(5) -0.0131(2) 0.0335(7) Uani 1 1 d . . .
C11 C 0.6126(6) 0.2848(6) 0.0657(3) 0.0410(8) Uani 1 1 d D . .
H11 H 0.477(4) 0.296(6) 0.074(3) 0.049 Uiso 1 1 d D . .
C12 C 0.7038(6) 0.3241(6) 0.1307(3) 0.0386(8) Uani 1 1 d D . .
H12 H 0.623(6) 0.361(6) 0.179(2) 0.046 Uiso 1 1 d D . .
I2 I 0.68496(4) 0.51987(4) 0.654784(17) 0.03936(7) Uani 1 1 d . . .
I3 I 0.68296(4) 0.71785(3) 0.468008(16) 0.03485(7) Uani 1 1 d . . .
I4 I 0.69580(5) 0.89401(4) 0.274040(19) 0.05112(9) Uani 1 1 d . . .

loop_
_atom_site_aniso_label
_atom_site_aniso_U_11
_atom_site_aniso_U_22
_atom_site_aniso_U_33
_atom_site_aniso_U_23
_atom_site_aniso_U_13
_atom_site_aniso_U_12
I1 0.05147(16) 0.04225(14) 0.02439(12) -0.00911(9) -0.00501(10) -0.00925(11)
C1 0.042(2) 0.0329(17) 0.0356(19) -0.0061(14) 0.0028(16) -0.0069(15)
C2 0.0375(19) 0.0359(18) 0.0317(18) -0.0081(14) 0.0063(15) -0.0040(15)
C3 0.0301(16) 0.0311(15) 0.0235(15) -0.0095(12) -0.0047(12) -0.0097(12)
C4 0.070(3) 0.038(2) 0.0254(18) -0.0124(15) -0.0046(18) 0.0096(19)
C5 0.066(3) 0.045(2) 0.0256(18) -0.0136(16) 0.0011(18) 0.002(2)
N1 0.0383(16) 0.0340(14) 0.0255(14) -0.0075(11) -0.0040(12) -0.0138(12)
C6 0.054(2) 0.0422(19) 0.0286(18) -0.0057(15) 0.0008(16) -0.0231(18)
C7 0.0417(19) 0.0310(16) 0.0243(16) -0.0017(12) -0.0019(14) -0.0122(14)
C8 0.0379(19) 0.0411(19) 0.0305(18) -0.0086(14) 0.0043(15) -0.0132(16)
C9 0.047(2) 0.0383(18) 0.0262(17) -0.0087(14) 0.0052(15) -0.0115(16)
C10 0.0444(19) 0.0335(16) 0.0197(15) -0.0040(12) -0.0035(14) -0.0085(15)
C11 0.0358(19) 0.056(2) 0.0289(18) -0.0139(16) 0.0011(15) -0.0085(17)
C12 0.043(2) 0.048(2) 0.0236(16) -0.0118(15) 0.0026(14) -0.0107(17)
I2 0.04584(15) 0.04597(14) 0.02981(13) -0.00993(10) -0.00032(10) -0.01813(11)
I3 0.03846(13) 0.03932(13) 0.03202(13) -0.01162(10) -0.00355(10) -0.01542(10)
I4 0.06026(19) 0.06294(18) 0.03273(14) 0.00017(12) -0.01082(12) -0.02651(15)

loop_
_atom_type_symbol
_atom_type_description
_atom_type_scat_dispersion_real
_atom_type_scat_dispersion_imag
_atom_type_scat_source
C C 0.0033 0.0016 'International Tables Vol C Tables 4.2.6.8 and 6.1.1.4'
H H 0.0000 0.0000 'International Tables Vol C Tables 4.2.6.8 and 6.1.1.4'
N N 0.0061 0.0033 'International Tables Vol C Tables 4.2.6.8 and 6.1.1.4'
I I -0.4742 1.8119 'International Tables Vol C Tables 4.2.6.8 and 6.1.1.4'

loop_
_geom_angle_atom_site_label_1
_geom_angle_atom_site_label_2
_geom_angle_atom_site_label_3
_geom_angle
_geom_angle_site_symmetry_1
_geom_angle_site_symmetry_3
_geom_angle_publ_flag
N1 C1 C2 120.8(3) . . ?
N1 C1 H1 114(3) . . ?
C2 C1 H1 125(3) . . ?
C1 C2 C3 120.1(3) . . ?
C1 C2 H2 120(3) . . ?
C3 C2 H2 120(3) . . ?
C2 C3 C4 117.2(3) . . ?
C2 C3 C3 121.2(4) . 2_756 ?
C4 C3 C3 121.7(4) . 2_756 ?
C5 C4 C3 120.3(4) . . ?
C5 C4 H4 114(3) . . ?
C3 C4 H4 125(3) . . ?
N1 C5 C4 121.1(4) . . ?
N1 C5 H5 113(3) . . ?
C4 C5 H5 126(3) . . ?
C1 N1 C5 120.5(3) . . ?
C1 N1 C6 120.0(3) . . ?
C5 N1 C6 119.5(3) . . ?
N1 C6 C7 112.4(3) . . ?
N1 C6 H6A 112(3) . . ?
C7 C6 H6A 114(3) . . ?
N1 C6 H6B 114(3) . . ?
C7 C6 H6B 110(3) . . ?
H6A C6 H6B 92(4) . . ?
C12 C7 C8 119.3(4) . . ?
C12 C7 C6 120.1(3) . . ?
C8 C7 C6 120.6(4) . . ?
C7 C8 C9 120.6(4) . . ?
C7 C8 H8 122(3) . . ?
C9 C8 H8 117(3) . . ?
C10 C9 C8 119.7(3) . . ?
C10 C9 H9 122(3) . . ?
C8 C9 H9 118(3) . . ?
C9 C10 C11 120.4(4) . . ?
C9 C10 I1 121.2(3) . . ?
C11 C10 I1 118.4(3) . . ?
C12 C11 C10 119.2(4) . . ?
C12 C11 H11 119(3) . . ?
C10 C11 H11 121(3) . . ?
C7 C12 C11 120.8(4) . . ?
C7 C12 H12 122(3) . . ?
C11 C12 H12 117(3) . . ?
I2 I3 I4 175.792(12) . . ?

loop_
_geom_bond_atom_site_label_1
_geom_bond_atom_site_label_2
_geom_bond_distance
_geom_bond_site_symmetry_2
_geom_bond_publ_flag
I1 C10 2.101(4) . ?
C1 N1 1.331(5) . ?
C1 C2 1.382(5) . ?
C1 H1 0.93(2) . ?
C2 C3 1.386(5) . ?
C2 H2 0.91(2) . ?
C3 C4 1.389(5) . ?
C3 C3 1.484(7) 2_756 ?
C4 C5 1.371(6) . ?
C4 H4 0.92(2) . ?
C5 N1 1.332(5) . ?
C5 H5 0.92(2) . ?
N1 C6 1.499(5) . ?
C6 C7 1.502(5) . ?
C6 H6A 0.96(3) . ?
C6 H6B 0.97(3) . ?
C7 C12 1.378(6) . ?
C7 C8 1.387(5) . ?
C8 C9 1.388(6) . ?
C8 H8 0.92(2) . ?
C9 C10 1.374(6) . ?
C9 H9 0.91(2) . ?
C10 C11 1.393(5) . ?
C11 C12 1.391(6) . ?
C11 H11 0.93(2) . ?
C12 H12 0.92(2) . ?
I2 I3 2.8930(5) . ?
I3 I4 2.9412(5) . ?

loop_
_geom_torsion_atom_site_label_1
_geom_torsion_atom_site_label_2
_geom_torsion_atom_site_label_3
_geom_torsion_atom_site_label_4
_geom_torsion
_geom_torsion_site_symmetry_1
_geom_torsion_site_symmetry_2
_geom_torsion_site_symmetry_3
_geom_torsion_site_symmetry_4
_geom_torsion_publ_flag
N1 C1 C2 C3 1.1(6) . . . . ?
C1 C2 C3 C4 -1.7(6) . . . . ?
C1 C2 C3 C3 178.3(4) . . . 2_756 ?
C2 C3 C4 C5 1.0(7) . . . . ?
C3 C3 C4 C5 -178.9(5) 2_756 . . . ?
C3 C4 C5 N1 0.2(8) . . . . ?
C2 C1 N1 C5 0.2(6) . . . . ?
C2 C1 N1 C6 -177.3(4) . . . . ?
C4 C5 N1 C1 -0.9(7) . . . . ?
C4 C5 N1 C6 176.7(5) . . . . ?
C1 N1 C6 C7 -112.5(4) . . . . ?
C5 N1 C6 C7 70.0(5) . . . . ?
N1 C6 C7 C12 59.4(5) . . . . ?
N1 C6 C7 C8 -122.4(4) . . . . ?
C12 C7 C8 C9 1.9(6) . . . . ?
C6 C7 C8 C9 -176.4(4) . . . . ?
C7 C8 C9 C10 -0.5(6) . . . . ?
C8 C9 C10 C11 -0.5(6) . . . . ?
C8 C9 C10 I1 178.1(3) . . . . ?
C9 C10 C11 C12 0.1(6) . . . . ?
I1 C10 C11 C12 -178.5(3) . . . . ?
C8 C7 C12 C11 -2.3(6) . . . . ?
C6 C7 C12 C11 176.0(4) . . . . ?
C10 C11 C12 C7 1.3(6) . . . . ?
